data_7247355
loop_
_publ_author_name
'Gore, Babasaheb Sopan'
'Kuo, Chiao-Ying'
'Wang, Jeh-Jeng'

_publ_section_title
;
 Photocatalyst- and transition-metal-free syntheses of furan-fused
 dihydroazepines by visible light
;
_journal_issue 20
_journal_name_full 'Green Chemistry'
_journal_page_first 8074
_journal_page_last 8081
_journal_paper_doi 10.1039/D3GC02364H
_journal_volume 25
_journal_year 2023
_chemical_formula_moiety 'C29 H27 Br N2 O2'
_chemical_formula_sum 'C29 H27 Br N2 O2'
_chemical_formula_weight 515.43
_space_group_crystal_system monoclinic
_space_group_IT_number 14
_space_group_name_Hall '-P 2ybc'
_space_group_name_H-M_alt 'P 1 21/c 1'
_atom_sites_solution_hydrogens mixed
_atom_sites_solution_primary dual
_audit_creation_date 2022-02-08
_audit_creation_method
;
Olex2 1.3-ac4
(compiled 2019.04.23 svn.r3594 for Rigaku Oxford Diffraction, GUI svn.r5739)
;
_audit_update_record
;
2023-06-29 deposited with the CCDC.	2023-08-23 downloaded from the CCDC.
;
_cell_angle_alpha 90
_cell_angle_beta 100.3841(15)
_cell_angle_gamma 90
_cell_formula_units_Z 4
_cell_length_a 18.9264(3)
_cell_length_b 10.15909(17)
_cell_length_c 12.9510(2)
_cell_measurement_reflns_used 12471
_cell_measurement_temperature 113(2)
_cell_measurement_theta_max 26.7760
_cell_measurement_theta_min 2.1830
_cell_volume 2449.37(7)
_computing_cell_refinement 'CrysAlisPro 1.171.41.56a (Rigaku OD, 2020)'
_computing_data_collection 'CrysAlisPro 1.171.41.56a (Rigaku OD, 2020)'
_computing_data_reduction 'CrysAlisPro 1.171.41.56a (Rigaku OD, 2020)'
_computing_molecular_graphics 'Olex2 (Dolomanov et al., 2009)'
_computing_publication_material 'Olex2 (Dolomanov et al., 2009)'
_computing_structure_refinement 'ShelXL (Sheldrick, 2015)'
_computing_structure_solution 'ShelXT (Sheldrick, 2015)'
_diffrn_ambient_temperature 113(2)
_diffrn_detector 'Hybrid Pixel Array Detector'
_diffrn_detector_area_resol_mean 10.0000
_diffrn_measured_fraction_theta_full 1.000
_diffrn_measured_fraction_theta_max 1.000
_diffrn_measurement_details
;
List of Runs (angles in degrees, time in seconds):

  # Type    Start    End  Width  t~exp~   \w     \q     \k     \f   Frames
#--------------------------------------------------------------------------
  1  \w    -79.00 100.00   0.50   28.82    --   10.60  19.00  90.00  358
  2  \w    -17.00 100.00   0.50   28.82    --   10.60  82.00 -30.00  234
  3  \w    -17.00  81.00   0.50   28.82    --   10.60  82.00   0.00  196
  4  \w     -7.00 100.00   0.50   28.82    --   10.60  77.00 -60.00  214
  5  \w    -29.00  79.00   0.50   28.82    --  -10.90  82.00-120.00  216
  6  \w    -41.00  36.00   0.50   28.82    --  -10.90  57.00-120.00  154
;
_diffrn_measurement_device 'four-circle diffractometer'
_diffrn_measurement_device_type 'XtaLAB Pro II AFC12 (RINC): Kappa single'
_diffrn_measurement_method '\w scans'
_diffrn_orient_matrix_type 'CrysAlisPro convention (1999,Acta A55,543-557)'
_diffrn_orient_matrix_UB_11 0.0338148000
_diffrn_orient_matrix_UB_12 0.0067746000
_diffrn_orient_matrix_UB_13 -0.0157537000
_diffrn_orient_matrix_UB_21 -0.0169447000
_diffrn_orient_matrix_UB_22 -0.0053392000
_diffrn_orient_matrix_UB_23 -0.0533440000
_diffrn_orient_matrix_UB_31 -0.0045950000
_diffrn_orient_matrix_UB_32 0.0692861000
_diffrn_orient_matrix_UB_33 -0.0025889000
_diffrn_radiation_monochromator mirror
_diffrn_radiation_probe x-ray
_diffrn_radiation_type 'Mo K\a'
_diffrn_radiation_wavelength 0.71073
_diffrn_reflns_av_R_equivalents 0.0316
_diffrn_reflns_av_unetI/netI 0.0278
_diffrn_reflns_Laue_measured_fraction_full 1.000
_diffrn_reflns_Laue_measured_fraction_max 1.000
_diffrn_reflns_limit_h_max 18
_diffrn_reflns_limit_h_min -22
_diffrn_reflns_limit_k_max 11
_diffrn_reflns_limit_k_min -12
_diffrn_reflns_limit_l_max 15
_diffrn_reflns_limit_l_min -13
_diffrn_reflns_number 26346
_diffrn_reflns_point_group_measured_fraction_full 1.000
_diffrn_reflns_point_group_measured_fraction_max 1.000
_diffrn_reflns_theta_full 24.994
_diffrn_reflns_theta_max 24.994
_diffrn_reflns_theta_min 2.188
_diffrn_source 'micro-focus sealed X-ray tube'
_diffrn_source_type 'Rigaku (Mo) X-ray Source'
_exptl_absorpt_coefficient_mu 1.707
_exptl_absorpt_correction_T_max 1.00000
_exptl_absorpt_correction_T_min 0.87243
_exptl_absorpt_correction_type multi-scan
_exptl_absorpt_process_details
;
CrysAlisPro 1.171.41.56a (Rigaku Oxford Diffraction, 2020)
Empirical absorption correction using spherical harmonics,
 implemented in SCALE3 ABSPACK scaling algorithm.
;
_exptl_crystal_colour 'clear light colourless'
_exptl_crystal_colour_lustre clear
_exptl_crystal_colour_modifier light
_exptl_crystal_colour_primary colourless
_exptl_crystal_density_diffrn 1.398
_exptl_crystal_description block
_exptl_crystal_F_000 1064
_exptl_crystal_size_max 0.12
_exptl_crystal_size_mid 0.1
_exptl_crystal_size_min 0.05
_refine_diff_density_max 0.492
_refine_diff_density_min -0.551
_refine_diff_density_rms 0.057
_refine_ls_extinction_method none
_refine_ls_goodness_of_fit_ref 1.036
_refine_ls_hydrogen_treatment constr
_refine_ls_matrix_type full
_refine_ls_number_parameters 311
_refine_ls_number_reflns 4314
_refine_ls_number_restraints 0
_refine_ls_restrained_S_all 1.036
_refine_ls_R_factor_all 0.0372
_refine_ls_R_factor_gt 0.0302
_refine_ls_shift/su_max 0.001
_refine_ls_shift/su_mean 0.000
_refine_ls_structure_factor_coef Fsqd
_refine_ls_weighting_details 'w=1/[\s^2^(Fo^2^)+(0.0228P)^2^+3.2494P] where P=(Fo^2^+2Fc^2^)/3'
_refine_ls_weighting_scheme calc
_refine_ls_wR_factor_gt 0.0672
_refine_ls_wR_factor_ref 0.0692
_reflns_Friedel_coverage 0.000
_reflns_number_gt 3797
_reflns_number_total 4314
_reflns_threshold_expression 'I > 2\s(I)'
_cod_data_source_file d3gc02364h2.cif
_cod_data_source_block k11102-jjw-b(nc-en-a5bn)
_cod_depositor_comments 'Adding full bibliography for 7247352--7247359.cif.'
_cod_database_code 7247355
_shelx_shelxl_version_number 2018/3
_shelx_space_group_comment
;
The symmetry employed for this shelxl refinement is uniquely defined
by the following loop, which should always be used as a source of
symmetry information in preference to the above space-group names.
They are only intended as comments.
;
_diffrn_oxdiff_digest_frames
;
0166eb1e1496d08222ba5c800ecb359f44000255749
;
_reflns_odcompleteness_completeness 99.76
_reflns_odcompleteness_iscentric 1
_reflns_odcompleteness_theta 26.32
_olex2_refinement_description
;
1. Fixed Uiso
 At 1.2 times of:
  All C(H) groups, All C(H,H) groups, All N(H,H) groups
 At 1.5 times of:
  All C(H,H,H) groups
2.a Rotating group:
 N2(H2B,H2A)
2.b Ternary CH refined with riding coordinates:
 C10(H10)
2.c Secondary CH2 refined with riding coordinates:
 C9(H9A,H9B)
2.d Aromatic/amide H refined with riding coordinates:
 C4(H4), C5(H5), C6(H6), C7(H7), C12(H12), C13(H13), C14(H14), C15(H15),
 C16(H16), C25(H25), C26(H26), C27(H27), C28(H28)
2.e Idealised Me refined as rotating group:
 C18(H18B,H18A,H18C), C19(H19C,H19A,H19B), C20(H20B,H20A,H20C)
;
_olex2_submission_special_instructions 'No special instructions were received'
_oxdiff_exptl_absorpt_empirical_details
;
Empirical correction (ABSPACK) includes:
- Absorption correction using spherical harmonics
- Frame scaling
;
_oxdiff_exptl_absorpt_empirical_full_max 1.237
_oxdiff_exptl_absorpt_empirical_full_min 0.719

loop_
_space_group_symop_operation_xyz
'x, y, z'
'-x, y+1/2, -z+1/2'
'-x, -y, -z'
'x, -y-1/2, z-1/2'

loop_
_atom_site_label
_atom_site_type_symbol
_atom_site_fract_x
_atom_site_fract_y
_atom_site_fract_z
_atom_site_U_iso_or_equiv
_atom_site_adp_type
_atom_site_occupancy
_atom_site_site_symmetry_order
_atom_site_calc_flag
_atom_site_refinement_flags_posn
_atom_site_refinement_flags_adp
_atom_site_refinement_flags_occupancy
_atom_site_disorder_assembly
_atom_site_disorder_group
Br1 Br 0.31828(2) 0.91299(2) 0.69487(2) 0.01909(8) Uani 1 1 d . . . . .
O1 O 0.27649(7) 0.61312(14) 0.72388(11) 0.0110(3) Uani 1 1 d . . . . .
O2 O 0.47087(8) 0.33889(15) 0.75324(12) 0.0164(4) Uani 1 1 d . . . . .
N1 N 0.19033(9) 0.49112(19) 0.60914(14) 0.0132(4) Uani 1 1 d . . . . .
N2 N 0.50481(10) 0.55180(19) 0.77653(15) 0.0161(4) Uani 1 1 d . . . . .
H2B H 0.493298 0.618015 0.735365 0.019 Uiso 1 1 d GR . . . .
H2A H 0.545877 0.521735 0.767928 0.019 Uiso 1 1 d GR . . . .
C1 C 0.26110(11) 0.5030(2) 0.65989(17) 0.0116(5) Uani 1 1 d . . . . .
C2 C 0.32109(11) 0.4296(2) 0.66151(16) 0.0117(5) Uani 1 1 d . . . . .
C3 C 0.31811(11) 0.3085(2) 0.59839(16) 0.0119(5) Uani 1 1 d . . . . .
C4 C 0.36939(12) 0.2765(2) 0.53738(17) 0.0140(5) Uani 1 1 d . . . . .
H4 H 0.412312 0.323224 0.545930 0.017 Uiso 1 1 calc R . . . .
C5 C 0.35694(13) 0.1759(2) 0.46428(18) 0.0184(5) Uani 1 1 d . . . . .
H5 H 0.390929 0.156999 0.422748 0.022 Uiso 1 1 calc R . . . .
C6 C 0.29411(13) 0.1034(2) 0.45273(18) 0.0195(5) Uani 1 1 d . . . . .
H6 H 0.284913 0.038081 0.401778 0.023 Uiso 1 1 calc R . . . .
C7 C 0.24507(12) 0.1289(2) 0.51762(18) 0.0175(5) Uani 1 1 d . . . . .
H7 H 0.203811 0.077690 0.511804 0.021 Uiso 1 1 calc R . . . .
C8 C 0.25641(12) 0.2296(2) 0.59128(17) 0.0138(5) Uani 1 1 d . . . . .
C9 C 0.20377(12) 0.2541(2) 0.66388(18) 0.0165(5) Uani 1 1 d . . . . .
H9A H 0.230399 0.271161 0.733867 0.020 Uiso 1 1 calc R . . . .
H9B H 0.175599 0.174975 0.667254 0.020 Uiso 1 1 calc R . . . .
C10 C 0.15234(12) 0.3699(2) 0.63058(17) 0.0148(5) Uani 1 1 d . . . . .
H10 H 0.120794 0.344547 0.565055 0.018 Uiso 1 1 calc R . . . .
C11 C 0.10494(11) 0.3894(2) 0.71327(17) 0.0163(5) Uani 1 1 d . . . . .
C12 C 0.05625(12) 0.2918(3) 0.72727(19) 0.0230(6) Uani 1 1 d . . . . .
H12 H 0.051266 0.218438 0.683632 0.028 Uiso 1 1 calc R . . . .
C13 C 0.01493(14) 0.3016(3) 0.8050(2) 0.0302(6) Uani 1 1 d . . . . .
H13 H -0.017124 0.234844 0.813661 0.036 Uiso 1 1 calc R . . . .
C14 C 0.02153(14) 0.4110(3) 0.8696(2) 0.0312(6) Uani 1 1 d . . . . .
H14 H -0.006091 0.418148 0.921901 0.037 Uiso 1 1 calc R . . . .
C15 C 0.06904(13) 0.5090(3) 0.8562(2) 0.0279(6) Uani 1 1 d . . . . .
H15 H 0.073414 0.582644 0.899589 0.033 Uiso 1 1 calc R . . . .
C16 C 0.11074(13) 0.4990(3) 0.77826(19) 0.0217(6) Uani 1 1 d . . . . .
H16 H 0.142629 0.566064 0.769704 0.026 Uiso 1 1 calc R . . . .
C17 C 0.16952(12) 0.5542(2) 0.50292(18) 0.0171(5) Uani 1 1 d . . . . .
C18 C 0.08906(13) 0.5837(3) 0.4846(2) 0.0289(6) Uani 1 1 d . . . . .
H18B H 0.075319 0.628148 0.418557 0.043 Uiso 1 1 calc GR . . . .
H18A H 0.078537 0.638822 0.540072 0.043 Uiso 1 1 calc GR . . . .
H18C H 0.062782 0.502771 0.483483 0.043 Uiso 1 1 calc GR . . . .
C19 C 0.21020(14) 0.6834(3) 0.50197(19) 0.0248(6) Uani 1 1 d . . . . .
H19C H 0.260897 0.666217 0.514171 0.037 Uiso 1 1 calc GR . . . .
H19A H 0.199076 0.740120 0.556151 0.037 Uiso 1 1 calc GR . . . .
H19B H 0.196267 0.725422 0.434982 0.037 Uiso 1 1 calc GR . . . .
C20 C 0.18678(14) 0.4656(3) 0.41504(19) 0.0245(6) Uani 1 1 d . . . . .
H20B H 0.172747 0.509056 0.348685 0.037 Uiso 1 1 calc GR . . . .
H20A H 0.160972 0.384213 0.414688 0.037 Uiso 1 1 calc GR . . . .
H20C H 0.237431 0.448035 0.426681 0.037 Uiso 1 1 calc GR . . . .
C21 C 0.37879(11) 0.4994(2) 0.72802(16) 0.0107(5) Uani 1 1 d . . . . .
C22 C 0.45507(11) 0.4566(2) 0.75329(16) 0.0123(5) Uani 1 1 d . . . . .
C23 C 0.34877(11) 0.6089(2) 0.76359(16) 0.0112(5) Uani 1 1 d . . . . .
C24 C 0.37581(11) 0.7096(2) 0.84220(16) 0.0112(5) Uani 1 1 d . . . . .
C25 C 0.41360(12) 0.6696(2) 0.94010(17) 0.0148(5) Uani 1 1 d . . . . .
H25 H 0.420914 0.580274 0.953564 0.018 Uiso 1 1 calc R . . . .
C26 C 0.44028(12) 0.7595(2) 1.01713(17) 0.0170(5) Uani 1 1 d . . . . .
H26 H 0.465418 0.730830 1.081584 0.020 Uiso 1 1 calc R . . . .
C27 C 0.42939(12) 0.8925(2) 0.99788(18) 0.0174(5) Uani 1 1 d . . . . .
H27 H 0.447414 0.953397 1.049580 0.021 Uiso 1 1 calc R . . . .
C28 C 0.39186(12) 0.9356(2) 0.90218(18) 0.0161(5) Uani 1 1 d . . . . .
H28 H 0.384500 1.025098 0.889399 0.019 Uiso 1 1 calc R . . . .
C29 C 0.36540(11) 0.8443(2) 0.82577(16) 0.0122(5) Uani 1 1 d . . . . .

loop_
_atom_site_aniso_label
_atom_site_aniso_U_11
_atom_site_aniso_U_22
_atom_site_aniso_U_33
_atom_site_aniso_U_23
_atom_site_aniso_U_13
_atom_site_aniso_U_12
Br1 0.02225(13) 0.01491(13) 0.01787(13) 0.00324(10) -0.00238(9) -0.00021(10)
O1 0.0102(7) 0.0095(8) 0.0127(8) -0.0012(6) 0.0006(6) 0.0004(6)
O2 0.0177(8) 0.0109(9) 0.0196(9) 0.0007(7) 0.0005(7) 0.0036(7)
N1 0.0118(9) 0.0142(10) 0.0132(9) 0.0017(8) 0.0009(7) -0.0010(8)
N2 0.0104(9) 0.0159(11) 0.0218(11) 0.0017(8) 0.0028(8) 0.0011(8)
C1 0.0138(11) 0.0102(12) 0.0108(11) -0.0006(9) 0.0024(9) -0.0022(9)
C2 0.0139(11) 0.0112(12) 0.0104(10) 0.0014(9) 0.0032(9) -0.0010(9)
C3 0.0152(11) 0.0096(12) 0.0100(11) 0.0014(9) 0.0001(9) 0.0031(9)
C4 0.0160(11) 0.0108(12) 0.0149(11) 0.0029(9) 0.0019(9) 0.0005(9)
C5 0.0225(13) 0.0163(13) 0.0176(12) -0.0007(10) 0.0068(10) 0.0054(10)
C6 0.0261(13) 0.0141(13) 0.0177(12) -0.0063(10) 0.0023(10) -0.0001(10)
C7 0.0173(12) 0.0133(13) 0.0200(12) -0.0009(10) -0.0015(10) -0.0021(10)
C8 0.0156(11) 0.0108(12) 0.0142(11) 0.0019(9) 0.0009(9) 0.0020(10)
C9 0.0180(12) 0.0134(13) 0.0188(12) -0.0003(10) 0.0054(9) -0.0037(10)
C10 0.0124(11) 0.0166(13) 0.0148(11) -0.0025(9) 0.0009(9) -0.0035(9)
C11 0.0099(11) 0.0221(14) 0.0161(12) 0.0018(10) 0.0001(9) 0.0020(10)
C12 0.0189(12) 0.0266(15) 0.0238(13) -0.0022(11) 0.0049(10) -0.0031(11)
C13 0.0247(14) 0.0344(17) 0.0341(15) 0.0039(13) 0.0124(12) -0.0070(12)
C14 0.0271(14) 0.0437(18) 0.0268(14) 0.0006(13) 0.0155(12) 0.0021(13)
C15 0.0268(14) 0.0326(16) 0.0261(14) -0.0052(12) 0.0095(11) 0.0042(12)
C16 0.0186(12) 0.0221(14) 0.0248(13) -0.0008(11) 0.0049(10) -0.0003(11)
C17 0.0152(12) 0.0199(14) 0.0151(12) 0.0018(10) -0.0005(9) 0.0012(10)
C18 0.0185(13) 0.0377(17) 0.0284(14) 0.0074(13) -0.0012(11) 0.0058(12)
C19 0.0282(14) 0.0228(14) 0.0212(13) 0.0078(11) -0.0017(11) -0.0007(11)
C20 0.0286(14) 0.0277(15) 0.0163(12) 0.0020(11) 0.0019(11) -0.0007(12)
C21 0.0141(11) 0.0101(12) 0.0081(10) 0.0023(9) 0.0026(9) -0.0012(9)
C22 0.0152(11) 0.0155(13) 0.0064(10) -0.0008(9) 0.0026(9) 0.0002(10)
C23 0.0114(11) 0.0113(12) 0.0105(10) 0.0031(9) 0.0008(8) -0.0017(9)
C24 0.0108(10) 0.0112(12) 0.0125(11) -0.0015(9) 0.0044(9) -0.0007(9)
C25 0.0164(11) 0.0121(12) 0.0163(12) 0.0011(10) 0.0039(9) 0.0004(10)
C26 0.0165(11) 0.0236(14) 0.0102(11) 0.0002(10) 0.0007(9) -0.0012(10)
C27 0.0183(12) 0.0191(14) 0.0153(12) -0.0067(10) 0.0049(9) -0.0035(10)
C28 0.0193(12) 0.0106(12) 0.0194(12) -0.0017(10) 0.0068(10) -0.0006(10)
C29 0.0110(11) 0.0150(13) 0.0111(11) 0.0023(9) 0.0031(9) 0.0009(9)

loop_
_atom_type_symbol
_atom_type_description
_atom_type_scat_dispersion_real
_atom_type_scat_dispersion_imag
_atom_type_scat_source
C C 0.0033 0.0016 'International Tables Vol C Tables 4.2.6.8 and 6.1.1.4'
H H 0.0000 0.0000 'International Tables Vol C Tables 4.2.6.8 and 6.1.1.4'
Br Br -0.2901 2.4595 'International Tables Vol C Tables 4.2.6.8 and 6.1.1.4'
N N 0.0061 0.0033 'International Tables Vol C Tables 4.2.6.8 and 6.1.1.4'
O O 0.0106 0.0060 'International Tables Vol C Tables 4.2.6.8 and 6.1.1.4'

loop_
_geom_angle_atom_site_label_1
_geom_angle_atom_site_label_2
_geom_angle_atom_site_label_3
_geom_angle
_geom_angle_site_symmetry_1
_geom_angle_site_symmetry_3
_geom_angle_publ_flag
C23 O1 C1 106.61(16) . . ?
C1 N1 C10 116.41(18) . . ?
C1 N1 C17 117.87(17) . . ?
C10 N1 C17 118.10(17) . . ?
H2B N2 H2A 109.3 . . ?
C22 N2 H2B 109.5 . . ?
C22 N2 H2A 109.1 . . ?
N1 C1 O1 115.67(18) . . ?
C2 C1 O1 110.37(18) . . ?
C2 C1 N1 134.0(2) . . ?
C1 C2 C3 120.19(19) . . ?
C1 C2 C21 106.26(19) . . ?
C21 C2 C3 133.49(19) . . ?
C4 C3 C2 123.2(2) . . ?
C4 C3 C8 119.0(2) . . ?
C8 C3 C2 117.45(19) . . ?
C3 C4 H4 119.7 . . ?
C5 C4 C3 120.6(2) . . ?
C5 C4 H4 119.7 . . ?
C4 C5 H5 119.9 . . ?
C6 C5 C4 120.3(2) . . ?
C6 C5 H5 119.9 . . ?
C5 C6 H6 120.3 . . ?
C5 C6 C7 119.5(2) . . ?
C7 C6 H6 120.3 . . ?
C6 C7 H7 119.4 . . ?
C6 C7 C8 121.1(2) . . ?
C8 C7 H7 119.4 . . ?
C3 C8 C9 120.0(2) . . ?
C7 C8 C3 119.2(2) . . ?
C7 C8 C9 120.8(2) . . ?
C8 C9 H9A 108.8 . . ?
C8 C9 H9B 108.8 . . ?
C8 C9 C10 114.01(18) . . ?
H9A C9 H9B 107.6 . . ?
C10 C9 H9A 108.8 . . ?
C10 C9 H9B 108.8 . . ?
N1 C10 C9 112.67(17) . . ?
N1 C10 H10 107.3 . . ?
N1 C10 C11 112.99(19) . . ?
C9 C10 H10 107.3 . . ?
C11 C10 C9 108.92(18) . . ?
C11 C10 H10 107.3 . . ?
C12 C11 C10 119.1(2) . . ?
C12 C11 C16 118.4(2) . . ?
C16 C11 C10 122.4(2) . . ?
C11 C12 H12 119.4 . . ?
C13 C12 C11 121.3(2) . . ?
C13 C12 H12 119.4 . . ?
C12 C13 H13 120.1 . . ?
C14 C13 C12 119.7(2) . . ?
C14 C13 H13 120.1 . . ?
C13 C14 H14 120.1 . . ?
C15 C14 C13 119.7(2) . . ?
C15 C14 H14 120.1 . . ?
C14 C15 H15 119.7 . . ?
C14 C15 C16 120.5(3) . . ?
C16 C15 H15 119.7 . . ?
C11 C16 C15 120.3(2) . . ?
C11 C16 H16 119.8 . . ?
C15 C16 H16 119.8 . . ?
N1 C17 C18 108.38(18) . . ?
N1 C17 C19 108.98(18) . . ?
N1 C17 C20 111.92(19) . . ?
C18 C17 C20 109.9(2) . . ?
C19 C17 C18 108.7(2) . . ?
C19 C17 C20 108.9(2) . . ?
C17 C18 H18B 109.5 . . ?
C17 C18 H18A 109.5 . . ?
C17 C18 H18C 109.5 . . ?
H18B C18 H18A 109.5 . . ?
H18B C18 H18C 109.5 . . ?
H18A C18 H18C 109.5 . . ?
C17 C19 H19C 109.5 . . ?
C17 C19 H19A 109.5 . . ?
C17 C19 H19B 109.5 . . ?
H19C C19 H19A 109.5 . . ?
H19C C19 H19B 109.5 . . ?
H19A C19 H19B 109.5 . . ?
C17 C20 H20B 109.5 . . ?
C17 C20 H20A 109.5 . . ?
C17 C20 H20C 109.5 . . ?
H20B C20 H20A 109.5 . . ?
H20B C20 H20C 109.5 . . ?
H20A C20 H20C 109.5 . . ?
C2 C21 C22 125.9(2) . . ?
C23 C21 C2 106.50(18) . . ?
C23 C21 C22 127.6(2) . . ?
O2 C22 N2 122.5(2) . . ?
O2 C22 C21 120.7(2) . . ?
N2 C22 C21 116.8(2) . . ?
O1 C23 C24 115.94(18) . . ?
C21 C23 O1 110.23(18) . . ?
C21 C23 C24 133.4(2) . . ?
C25 C24 C23 118.9(2) . . ?
C29 C24 C23 123.79(19) . . ?
C29 C24 C25 117.3(2) . . ?
C24 C25 H25 119.2 . . ?
C26 C25 C24 121.6(2) . . ?
C26 C25 H25 119.2 . . ?
C25 C26 H26 120.2 . . ?
C25 C26 C27 119.6(2) . . ?
C27 C26 H26 120.2 . . ?
C26 C27 H27 119.8 . . ?
C26 C27 C28 120.4(2) . . ?
C28 C27 H27 119.8 . . ?
C27 C28 H28 120.3 . . ?
C29 C28 C27 119.3(2) . . ?
C29 C28 H28 120.3 . . ?
C24 C29 Br1 121.83(16) . . ?
C28 C29 Br1 116.34(17) . . ?
C28 C29 C24 121.8(2) . . ?

loop_
_geom_bond_atom_site_label_1
_geom_bond_atom_site_label_2
_geom_bond_distance
_geom_bond_site_symmetry_2
_geom_bond_publ_flag
Br1 C29 1.900(2) . ?
O1 C1 1.391(3) . ?
O1 C23 1.373(2) . ?
O2 C22 1.232(3) . ?
N1 C1 1.387(3) . ?
N1 C10 1.477(3) . ?
N1 C17 1.504(3) . ?
N2 H2B 0.8616 . ?
N2 H2A 0.8609 . ?
N2 C22 1.346(3) . ?
C1 C2 1.355(3) . ?
C2 C3 1.473(3) . ?
C2 C21 1.448(3) . ?
C3 C4 1.396(3) . ?
C3 C8 1.405(3) . ?
C4 H4 0.9300 . ?
C4 C5 1.384(3) . ?
C5 H5 0.9300 . ?
C5 C6 1.384(3) . ?
C6 H6 0.9300 . ?
C6 C7 1.384(3) . ?
C7 H7 0.9300 . ?
C7 C8 1.389(3) . ?
C8 C9 1.509(3) . ?
C9 H9A 0.9700 . ?
C9 H9B 0.9700 . ?
C9 C10 1.538(3) . ?
C10 H10 0.9800 . ?
C10 C11 1.529(3) . ?
C11 C12 1.388(3) . ?
C11 C16 1.388(3) . ?
C12 H12 0.9300 . ?
C12 C13 1.385(3) . ?
C13 H13 0.9300 . ?
C13 C14 1.384(4) . ?
C14 H14 0.9300 . ?
C14 C15 1.373(4) . ?
C15 H15 0.9300 . ?
C15 C16 1.393(3) . ?
C16 H16 0.9300 . ?
C17 C18 1.528(3) . ?
C17 C19 1.523(3) . ?
C17 C20 1.532(3) . ?
C18 H18B 0.9600 . ?
C18 H18A 0.9600 . ?
C18 H18C 0.9600 . ?
C19 H19C 0.9600 . ?
C19 H19A 0.9600 . ?
C19 H19B 0.9600 . ?
C20 H20B 0.9600 . ?
C20 H20A 0.9600 . ?
C20 H20C 0.9600 . ?
C21 C22 1.487(3) . ?
C21 C23 1.367(3) . ?
C23 C24 1.469(3) . ?
C24 C25 1.399(3) . ?
C24 C29 1.394(3) . ?
C25 H25 0.9300 . ?
C25 C26 1.379(3) . ?
C26 H26 0.9300 . ?
C26 C27 1.383(3) . ?
C27 H27 0.9300 . ?
C27 C28 1.384(3) . ?
C28 H28 0.9300 . ?
C28 C29 1.382(3) . ?

loop_
_geom_torsion_atom_site_label_1
_geom_torsion_atom_site_label_2
_geom_torsion_atom_site_label_3
_geom_torsion_atom_site_label_4
_geom_torsion
_geom_torsion_site_symmetry_1
_geom_torsion_site_symmetry_2
_geom_torsion_site_symmetry_3
_geom_torsion_site_symmetry_4
_geom_torsion_publ_flag
O1 C1 C2 C3 -179.28(18) . . . . ?
O1 C1 C2 C21 -1.9(2) . . . . ?
O1 C23 C24 C25 124.8(2) . . . . ?
O1 C23 C24 C29 -54.4(3) . . . . ?
N1 C1 C2 C3 0.5(4) . . . . ?
N1 C1 C2 C21 178.0(2) . . . . ?
N1 C10 C11 C12 168.2(2) . . . . ?
N1 C10 C11 C16 -14.5(3) . . . . ?
C1 O1 C23 C21 -0.9(2) . . . . ?
C1 O1 C23 C24 -174.12(17) . . . . ?
C1 N1 C10 C9 -25.5(3) . . . . ?
C1 N1 C10 C11 98.5(2) . . . . ?
C1 N1 C17 C18 -154.9(2) . . . . ?
C1 N1 C17 C19 -36.7(3) . . . . ?
C1 N1 C17 C20 83.8(2) . . . . ?
C1 C2 C3 C4 134.8(2) . . . . ?
C1 C2 C3 C8 -38.2(3) . . . . ?
C1 C2 C21 C22 -179.9(2) . . . . ?
C1 C2 C21 C23 1.3(2) . . . . ?
C2 C3 C4 C5 -167.3(2) . . . . ?
C2 C3 C8 C7 167.9(2) . . . . ?
C2 C3 C8 C9 -12.6(3) . . . . ?
C2 C21 C22 O2 -27.8(3) . . . . ?
C2 C21 C22 N2 152.7(2) . . . . ?
C2 C21 C23 O1 -0.2(2) . . . . ?
C2 C21 C23 C24 171.4(2) . . . . ?
C3 C2 C21 C22 -3.0(4) . . . . ?
C3 C2 C21 C23 178.2(2) . . . . ?
C3 C4 C5 C6 -1.7(3) . . . . ?
C3 C8 C9 C10 79.5(3) . . . . ?
C4 C3 C8 C7 -5.3(3) . . . . ?
C4 C3 C8 C9 174.1(2) . . . . ?
C4 C5 C6 C7 -2.5(4) . . . . ?
C5 C6 C7 C8 2.7(4) . . . . ?
C6 C7 C8 C3 1.3(3) . . . . ?
C6 C7 C8 C9 -178.2(2) . . . . ?
C7 C8 C9 C10 -101.1(2) . . . . ?
C8 C3 C4 C5 5.6(3) . . . . ?
C8 C9 C10 N1 -50.6(3) . . . . ?
C8 C9 C10 C11 -176.80(19) . . . . ?
C9 C10 C11 C12 -65.8(3) . . . . ?
C9 C10 C11 C16 111.5(2) . . . . ?
C10 N1 C1 O1 -121.5(2) . . . . ?
C10 N1 C1 C2 58.6(3) . . . . ?
C10 N1 C17 C18 56.6(3) . . . . ?
C10 N1 C17 C19 174.74(18) . . . . ?
C10 N1 C17 C20 -64.7(2) . . . . ?
C10 C11 C12 C13 176.4(2) . . . . ?
C10 C11 C16 C15 -176.5(2) . . . . ?
C11 C12 C13 C14 0.6(4) . . . . ?
C12 C11 C16 C15 0.7(4) . . . . ?
C12 C13 C14 C15 0.0(4) . . . . ?
C13 C14 C15 C16 -0.1(4) . . . . ?
C14 C15 C16 C11 -0.2(4) . . . . ?
C16 C11 C12 C13 -0.9(4) . . . . ?
C17 N1 C1 O1 89.4(2) . . . . ?
C17 N1 C1 C2 -90.4(3) . . . . ?
C17 N1 C10 C9 123.5(2) . . . . ?
C17 N1 C10 C11 -112.5(2) . . . . ?
C21 C2 C3 C4 -41.7(4) . . . . ?
C21 C2 C3 C8 145.3(2) . . . . ?
C21 C23 C24 C25 -46.4(3) . . . . ?
C21 C23 C24 C29 134.3(3) . . . . ?
C22 C21 C23 O1 -178.99(19) . . . . ?
C22 C21 C23 C24 -7.4(4) . . . . ?
C23 O1 C1 N1 -178.10(17) . . . . ?
C23 O1 C1 C2 1.8(2) . . . . ?
C23 C21 C22 O2 150.8(2) . . . . ?
C23 C21 C22 N2 -28.8(3) . . . . ?
C23 C24 C25 C26 -180.0(2) . . . . ?
C23 C24 C29 Br1 -3.2(3) . . . . ?
C23 C24 C29 C28 180.0(2) . . . . ?
C24 C25 C26 C27 0.3(3) . . . . ?
C25 C24 C29 Br1 177.55(15) . . . . ?
C25 C24 C29 C28 0.7(3) . . . . ?
C25 C26 C27 C28 0.2(3) . . . . ?
C26 C27 C28 C29 -0.1(3) . . . . ?
C27 C28 C29 Br1 -177.33(16) . . . . ?
C27 C28 C29 C24 -0.4(3) . . . . ?
C29 C24 C25 C26 -0.7(3) . . . . ?
